data_7058789
loop_
_publ_author_name
'Kumar, Manesh'
'Qiu, Cheng-Qiang'
'Zar\;eba, Jan K.'
'Frontera, Antonio'
'Jassal, Amanpreet Kaur'
'Sahoo, Subash Chandra'
'Liu, Sui-Jun'
'Sheikh, Haq Nawaz'

_publ_section_title
;
 Magnetic, luminescence, topological and theoretical studies of
 structurally diverse supramolecular lanthanide coordination polymers with
 flexible glutaric acid as a linker
;
_journal_issue 36
_journal_name_full 'New Journal of Chemistry'
_journal_page_first 14546
_journal_paper_doi 10.1039/C9NJ03664D
_journal_volume 43
_journal_year 2019
_chemical_formula_moiety 'C15 H26 Eu2 O16'
_chemical_formula_sum 'C15 H26 Eu2 O16'
_chemical_formula_weight 766.28
_space_group_crystal_system orthorhombic
_space_group_IT_number 19
_space_group_name_Hall 'P 2ac 2ab'
_space_group_name_H-M_alt 'P 21 21 21'
_symmetry_space_group_name_Hall 'P 2ac 2ab'
_symmetry_space_group_name_H-M 'P 21 21 21'
_atom_sites_solution_hydrogens mixed
_audit_creation_date 2019-04-10
_audit_creation_method
;
Olex2 1.2-ac3
(compiled 2017.02.24 svn.r3390 for Rigaku Oxford Diffraction, GUI svn.r5318)
;
_audit_update_record
;
2019-08-01 deposited with the CCDC.    2019-08-13 downloaded from the CCDC.
;
_cell_angle_alpha 90
_cell_angle_beta 90
_cell_angle_gamma 90
_cell_formula_units_Z 4
_cell_length_a 8.768(3)
_cell_length_b 14.156(4)
_cell_length_c 22.898(8)
_cell_measurement_reflns_used 9902
_cell_measurement_temperature 300(2)
_cell_measurement_theta_max 30.97
_cell_measurement_theta_min 2.73
_cell_volume 2842.1(16)
_computing_cell_refinement 'Bruker SAINT'
_computing_data_collection 'Bruker APEX3'
_computing_data_reduction 'Bruker SAINT'
_computing_molecular_graphics 'Olex2 (Dolomanov et al., 2009)'
_computing_publication_material 'Olex2 (Dolomanov et al., 2009)'
_computing_structure_refinement 'ShelXL (Sheldrick, 2015)'
_computing_structure_solution 'SHELXT 2014/5 (Sheldrick, 2014)'
_diffrn_ambient_temperature 299.86
_diffrn_measured_fraction_theta_full 0.999
_diffrn_measured_fraction_theta_max 0.904
_diffrn_measurement_device_type 'Bruker APEX-II CCD'
_diffrn_measurement_method '\f and \w scans'
_diffrn_radiation_type MoK\a
_diffrn_radiation_wavelength 0.71073
_diffrn_reflns_av_R_equivalents 0.0976
_diffrn_reflns_av_unetI/netI 0.0522
_diffrn_reflns_Laue_measured_fraction_full 0.999
_diffrn_reflns_Laue_measured_fraction_max 0.904
_diffrn_reflns_limit_h_max 12
_diffrn_reflns_limit_h_min -12
_diffrn_reflns_limit_k_max 17
_diffrn_reflns_limit_k_min -20
_diffrn_reflns_limit_l_max 27
_diffrn_reflns_limit_l_min -33
_diffrn_reflns_number 33729
_diffrn_reflns_point_group_measured_fraction_full 0.998
_diffrn_reflns_point_group_measured_fraction_max 0.875
_diffrn_reflns_theta_full 25.000
_diffrn_reflns_theta_max 31.394
_diffrn_reflns_theta_min 2.288
_exptl_absorpt_coefficient_mu 4.435
_exptl_absorpt_correction_T_max 0.456
_exptl_absorpt_correction_T_min 0.375
_exptl_absorpt_correction_type multi-scan
_exptl_absorpt_process_details 'SADABS-2008/1 - Bruker AXS area detector scaling and absorption correction'
_exptl_crystal_colour colorless
_exptl_crystal_density_diffrn 1.791
_exptl_crystal_description prism
_exptl_crystal_F_000 1480
_exptl_crystal_size_max 0.13
_exptl_crystal_size_mid 0.1
_exptl_crystal_size_min 0.07
_refine_diff_density_max 1.966
_refine_diff_density_min -2.086
_refine_diff_density_rms 0.210
_refine_ls_abs_structure_details
;
 Flack x determined using 2809 quotients [(I+)-(I-)]/[(I+)+(I-)]
 (Parsons, Flack and Wagner, Acta Cryst. B69 (2013) 249-259).
;
_refine_ls_abs_structure_Flack 0.00
_refine_ls_extinction_method none
_refine_ls_goodness_of_fit_ref 1.056
_refine_ls_hydrogen_treatment constr
_refine_ls_matrix_type full
_refine_ls_number_parameters 302
_refine_ls_number_reflns 8211
_refine_ls_number_restraints 0
_refine_ls_restrained_S_all 1.056
_refine_ls_R_factor_all 0.0536
_refine_ls_R_factor_gt 0.0480
_refine_ls_shift/su_max 0.001
_refine_ls_shift/su_mean 0.000
_refine_ls_structure_factor_coef Fsqd
_refine_ls_weighting_details 'w=1/[\s^2^(Fo^2^)+(0.0712P)^2^+11.2761P] where P=(Fo^2^+2Fc^2^)/3'
_refine_ls_weighting_scheme calc
_refine_ls_wR_factor_gt 0.1292
_refine_ls_wR_factor_ref 0.1341
_reflns_Friedel_coverage 0.740
_reflns_Friedel_fraction_full 0.998
_reflns_Friedel_fraction_max 0.839
_reflns_number_gt 7220
_reflns_number_total 8211
_reflns_threshold_expression 'I > 2\s(I)'
_cod_data_source_file c9nj03664d2.cif
_cod_data_source_block shelx_CCDC2
_cod_depositor_comments
;
The following automatic conversions were performed:

'_exptl_absorpt_correction_type' value 'Multi-scan' changed to
'multi-scan' according to
/home/data/users/saulius/crontab/automatic-downloads/rss-feeds/RSC/lib/dictionaries/cif_core.dic
dictionary named 'cif_core.dic' version 2.4.2 from 2011-04-26.

Automatic conversion script
Id: cif_fix_values 4973 2017-02-22 13:04:09Z antanas 

 Adding full bibliography for 7058784--7058791.cif.
;
_cod_database_code 7058789
_shelx_shelxl_version_number 2018/3
_shelx_space_group_comment
;
The symmetry employed for this shelxl refinement is uniquely defined
by the following loop, which should always be used as a source of
symmetry information in preference to the above space-group names.
They are only intended as comments.
;
_olex2_refinement_description
;
1. Fixed Uiso
 At 1.2 times of:
  All C(H,H) groups
 At 1.5 times of:
  All O(H,H) groups
2.a Rotating group:
 O1W(H1WA,H1WB), O2W(H2WA,H2WB), O3W(H3WA,H3WB), O4W(H4WA,H4WB)
2.b Secondary CH2 refined with riding coordinates:
 C2(H2A,H2B), C3(H3A,H3B), C4(H4A,H4B), C7(H7A,H7B), C8(H8A,H8B), C9(H9A,H9B),
 C12(H12A,H12B), C13(H13A,H13B), C14(H14A,H14B)
;
_olex2_submission_special_instructions 'No special instructions were received'

loop_
_space_group_symop_operation_xyz
'x, y, z'
'-x+1/2, -y, z+1/2'
'-x, y+1/2, -z+1/2'
'x+1/2, -y+1/2, -z'

loop_
_atom_site_label
_atom_site_type_symbol
_atom_site_fract_x
_atom_site_fract_y
_atom_site_fract_z
_atom_site_U_iso_or_equiv
_atom_site_adp_type
_atom_site_occupancy
_atom_site_site_symmetry_order
_atom_site_calc_flag
_atom_site_refinement_flags_posn
C1 C 0.5442(11) 0.6653(7) 0.7010(4) 0.0247(18) Uani 1 1 d .
C2 C 0.4394(12) 0.6618(9) 0.6500(5) 0.031(2) Uani 1 1 d .
H2A H 0.487712 0.629113 0.617675 0.037 Uiso 1 1 calc R
H2B H 0.413497 0.725222 0.637452 0.037 Uiso 1 1 calc R
C3 C 0.2941(13) 0.6082(8) 0.6695(5) 0.035(2) Uani 1 1 d .
H3A H 0.323420 0.550448 0.689370 0.042 Uiso 1 1 calc R
H3B H 0.237726 0.646935 0.697016 0.042 Uiso 1 1 calc R
C4 C 0.1904(13) 0.5837(9) 0.6175(5) 0.036(2) Uani 1 1 d .
H4A H 0.165461 0.640703 0.596033 0.043 Uiso 1 1 calc R
H4B H 0.243357 0.541032 0.591238 0.043 Uiso 1 1 calc R
C5 C 0.0486(13) 0.5385(8) 0.6387(5) 0.034(2) Uani 1 1 d .
C6 C 0.5941(14) 0.4428(10) 0.5841(6) 0.039(3) Uani 1 1 d .
C7 C 0.5185(18) 0.4091(13) 0.5278(6) 0.055(4) Uani 1 1 d .
H7A H 0.553036 0.447038 0.495118 0.066 Uiso 1 1 calc R
H7B H 0.408594 0.415289 0.530852 0.066 Uiso 1 1 calc R
C8 C 0.562(2) 0.3056(11) 0.5182(6) 0.055(4) Uani 1 1 d .
H8A H 0.671529 0.298788 0.520048 0.066 Uiso 1 1 calc R
H8B H 0.517277 0.267147 0.548894 0.066 Uiso 1 1 calc R
C9 C 0.506(2) 0.2725(13) 0.4609(6) 0.056(4) Uani 1 1 d .
H9A H 0.400310 0.291071 0.456901 0.068 Uiso 1 1 calc R
H9B H 0.509457 0.203958 0.460711 0.068 Uiso 1 1 calc R
C10 C 0.5913(13) 0.3074(8) 0.4091(5) 0.033(2) Uani 1 1 d .
C11 C 0.5454(11) 0.5372(7) 0.2945(5) 0.0242(18) Uani 1 1 d .
C12 C 0.4408(13) 0.5308(9) 0.3455(5) 0.034(2) Uani 1 1 d .
H12A H 0.417062 0.593496 0.359874 0.041 Uiso 1 1 calc R
H12B H 0.488912 0.495354 0.376721 0.041 Uiso 1 1 calc R
C13 C 0.2947(13) 0.4809(10) 0.3257(5) 0.043(3) Uani 1 1 d .
H13A H 0.241533 0.520304 0.297725 0.051 Uiso 1 1 calc R
H13B H 0.320933 0.421970 0.306555 0.051 Uiso 1 1 calc R
C14 C 0.1894(14) 0.4604(11) 0.3776(5) 0.046(3) Uani 1 1 d .
H14A H 0.163042 0.519004 0.397068 0.055 Uiso 1 1 calc R
H14B H 0.241205 0.419985 0.405426 0.055 Uiso 1 1 calc R
C15 C 0.0444(12) 0.4117(9) 0.3556(5) 0.032(2) Uani 1 1 d .
O1 O 0.6340(9) 0.5981(5) 0.7118(4) 0.0291(15) Uani 1 1 d .
O2 O 0.5402(11) 0.7338(6) 0.7369(4) 0.040(2) Uani 1 1 d .
O1W O 0.6082(11) 0.4004(6) 0.7605(4) 0.041(2) Uani 1 1 d .
H1WA H 0.630412 0.425730 0.793809 0.061 Uiso 1 1 d GR
H1WB H 0.617203 0.339742 0.763547 0.061 Uiso 1 1 d GR
O3 O 0.0353(10) 0.4521(7) 0.6400(5) 0.046(3) Uani 1 1 d .
O2W O 0.7795(10) 0.2952(5) 0.6624(4) 0.0397(18) Uani 1 1 d .
H2WA H 0.724893 0.261051 0.687366 0.060 Uiso 1 1 d GR
H2WB H 0.874167 0.272913 0.662981 0.060 Uiso 1 1 d GR
O4 O -0.0591(11) 0.5887(6) 0.6585(5) 0.045(2) Uani 1 1 d .
O3W O 0.6114(11) 0.2685(6) 0.2346(4) 0.042(2) Uani 1 1 d .
H3WA H 0.578899 0.213897 0.244365 0.063 Uiso 1 1 d GR
H3WB H 0.660806 0.264270 0.202605 0.063 Uiso 1 1 d GR
O5 O 0.5324(9) 0.4258(6) 0.6340(4) 0.0326(17) Uani 1 1 d .
O4W O 0.7823(10) 0.1648(5) 0.3339(4) 0.0390(18) Uani 1 1 d .
H4WA H 0.736223 0.153141 0.368039 0.058 Uiso 1 1 d GR
H4WB H 0.878439 0.144303 0.337073 0.058 Uiso 1 1 d GR
O6 O 0.7261(12) 0.4787(8) 0.5817(4) 0.055(3) Uani 1 1 d .
O7 O 0.7218(11) 0.3455(7) 0.4135(4) 0.047(2) Uani 1 1 d .
O8 O 0.5366(10) 0.2926(7) 0.3586(4) 0.0350(18) Uani 1 1 d .
O9 O 0.6351(9) 0.4674(5) 0.2837(4) 0.0290(16) Uani 1 1 d .
O10 O 0.5430(11) 0.6056(6) 0.2594(4) 0.040(2) Uani 1 1 d .
O11 O 0.0344(9) 0.3219(6) 0.3551(5) 0.0345(19) Uani 1 1 d .
O12 O -0.0654(11) 0.4628(6) 0.3396(4) 0.042(2) Uani 1 1 d .
Eu1 Eu 0.77318(6) 0.45855(3) 0.68678(2) 0.02301(11) Uani 1 1 d .
Eu2 Eu 0.77389(5) 0.32872(3) 0.30911(2) 0.02229(11) Uani 1 1 d .

loop_
_atom_site_aniso_label
_atom_site_aniso_U_11
_atom_site_aniso_U_22
_atom_site_aniso_U_33
_atom_site_aniso_U_23
_atom_site_aniso_U_13
_atom_site_aniso_U_12
C1 0.018(4) 0.025(4) 0.031(5) -0.002(4) 0.000(3) -0.002(3)
C2 0.020(4) 0.036(6) 0.035(5) 0.006(4) -0.006(4) -0.008(4)
C3 0.030(6) 0.038(5) 0.037(5) -0.002(4) 0.004(4) -0.001(5)
C4 0.032(6) 0.037(6) 0.038(5) -0.001(4) 0.002(4) -0.013(5)
C5 0.024(5) 0.031(5) 0.047(6) -0.007(5) 0.003(4) -0.007(4)
C6 0.029(5) 0.047(7) 0.040(6) -0.016(5) -0.001(4) 0.001(5)
C7 0.044(8) 0.078(11) 0.042(7) -0.022(7) -0.007(6) 0.006(8)
C8 0.071(10) 0.060(9) 0.034(6) 0.008(6) 0.004(6) -0.020(8)
C9 0.063(9) 0.063(9) 0.043(7) 0.003(7) 0.024(7) -0.014(8)
C10 0.029(5) 0.025(5) 0.045(6) 0.002(4) 0.020(4) -0.002(4)
C11 0.017(4) 0.017(4) 0.038(5) 0.001(3) 0.004(3) 0.003(3)
C12 0.025(5) 0.032(5) 0.045(6) -0.010(5) 0.010(4) -0.002(4)
C13 0.025(6) 0.067(8) 0.036(5) -0.016(5) 0.003(4) -0.029(6)
C14 0.031(6) 0.070(9) 0.036(6) 0.001(6) 0.005(4) -0.017(6)
C15 0.024(5) 0.044(6) 0.029(5) 0.002(4) 0.004(4) -0.012(5)
O1 0.025(3) 0.020(3) 0.043(4) -0.004(3) -0.004(3) 0.001(3)
O2 0.044(5) 0.026(4) 0.049(5) -0.013(4) -0.015(4) 0.019(4)
O1W 0.051(5) 0.026(4) 0.046(5) -0.013(3) 0.016(4) -0.014(4)
O3 0.020(4) 0.030(4) 0.088(8) -0.004(5) 0.008(4) -0.002(3)
O2W 0.022(3) 0.030(4) 0.067(5) -0.016(4) 0.005(4) 0.003(4)
O4 0.040(5) 0.028(4) 0.067(6) -0.014(4) 0.018(4) -0.017(4)
O3W 0.051(6) 0.028(4) 0.046(5) 0.007(4) -0.012(4) -0.019(4)
O5 0.026(4) 0.030(4) 0.042(4) -0.004(3) 0.002(3) -0.002(3)
O4W 0.018(3) 0.024(3) 0.075(6) 0.011(3) -0.001(4) -0.006(3)
O6 0.038(4) 0.085(7) 0.042(4) 0.005(5) 0.003(4) -0.014(6)
O7 0.037(4) 0.064(6) 0.039(4) -0.005(4) 0.007(4) -0.023(5)
O8 0.023(4) 0.036(4) 0.046(5) 0.000(4) 0.003(3) 0.000(3)
O9 0.023(3) 0.009(3) 0.054(5) 0.004(3) 0.010(3) 0.004(3)
O10 0.051(5) 0.020(4) 0.049(5) 0.007(3) 0.015(4) 0.015(4)
O11 0.020(3) 0.026(4) 0.058(5) -0.002(4) -0.004(3) 0.007(3)
O12 0.044(5) 0.019(4) 0.065(6) 0.013(4) -0.018(4) -0.006(3)
Eu1 0.01602(18) 0.01414(18) 0.0389(2) -0.00413(15) -0.0009(2) -0.00051(15)
Eu2 0.01597(18) 0.01360(17) 0.0373(2) 0.00284(15) 0.0018(2) -0.00041(15)

loop_
_atom_type_symbol
_atom_type_description
_atom_type_scat_dispersion_real
_atom_type_scat_dispersion_imag
_atom_type_scat_source
C C 0.0033 0.0016 'International Tables Vol C Tables 4.2.6.8 and 6.1.1.4'
H H 0.0000 0.0000 'International Tables Vol C Tables 4.2.6.8 and 6.1.1.4'
Eu Eu -0.1578 3.6682 'International Tables Vol C Tables 4.2.6.8 and 6.1.1.4'
O O 0.0106 0.0060 'International Tables Vol C Tables 4.2.6.8 and 6.1.1.4'

loop_
_geom_angle_atom_site_label_1
_geom_angle_atom_site_label_2
_geom_angle_atom_site_label_3
_geom_angle
_geom_angle_site_symmetry_1
_geom_angle_site_symmetry_3
C2 C1 Eu2 174.6(7) . 2_665
O1 C1 C2 121.0(10) . .
O1 C1 O2 117.8(9) . .
O1 C1 Eu2 61.2(5) . 2_665
O2 C1 C2 121.1(10) . .
O2 C1 Eu2 56.6(5) . 2_665
C1 C2 H2A 110.2 . .
C1 C2 H2B 110.2 . .
C1 C2 C3 107.3(9) . .
H2A C2 H2B 108.5 . .
C3 C2 H2A 110.2 . .
C3 C2 H2B 110.2 . .
C2 C3 H3A 109.2 . .
C2 C3 H3B 109.2 . .
H3A C3 H3B 107.9 . .
C4 C3 C2 111.9(9) . .
C4 C3 H3A 109.2 . .
C4 C3 H3B 109.2 . .
C3 C4 H4A 109.7 . .
C3 C4 H4B 109.7 . .
H4A C4 H4B 108.2 . .
C5 C4 C3 109.8(10) . .
C5 C4 H4A 109.7 . .
C5 C4 H4B 109.7 . .
C4 C5 Eu1 176.2(8) . 1_455
O3 C5 C4 121.2(11) . .
O3 C5 O4 118.6(11) . .
O3 C5 Eu1 61.4(6) . 1_455
O4 C5 C4 120.1(10) . .
O4 C5 Eu1 57.2(6) . 1_455
C7 C6 Eu1 164.9(10) . .
O5 C6 C7 120.6(12) . .
O5 C6 Eu1 60.7(6) . .
O6 C6 C7 119.2(12) . .
O6 C6 O5 119.8(11) . .
O6 C6 Eu1 59.8(7) . .
C6 C7 H7A 110.0 . .
C6 C7 H7B 110.0 . .
C6 C7 C8 108.3(13) . .
H7A C7 H7B 108.4 . .
C8 C7 H7A 110.0 . .
C8 C7 H7B 110.0 . .
C7 C8 H8A 109.5 . .
C7 C8 H8B 109.5 . .
H8A C8 H8B 108.1 . .
C9 C8 C7 110.6(14) . .
C9 C8 H8A 109.5 . .
C9 C8 H8B 109.5 . .
C8 C9 H9A 108.3 . .
C8 C9 H9B 108.3 . .
C8 C9 C10 116.1(13) . .
H9A C9 H9B 107.4 . .
C10 C9 H9A 108.3 . .
C10 C9 H9B 108.3 . .
C9 C10 Eu2 166.5(10) . .
O7 C10 C9 121.9(13) . .
O7 C10 Eu2 60.4(6) . .
O8 C10 C9 118.9(12) . .
O8 C10 O7 119.0(10) . .
O8 C10 Eu2 59.4(6) . .
C12 C11 Eu1 174.2(8) . 2_664
O9 C11 C12 118.7(9) . .
O9 C11 Eu1 61.5(5) . 2_664
O10 C11 C12 122.6(9) . .
O10 C11 O9 118.6(9) . .
O10 C11 Eu1 57.1(6) . 2_664
C11 C12 H12A 110.1 . .
C11 C12 H12B 110.1 . .
C11 C12 C13 108.2(9) . .
H12A C12 H12B 108.4 . .
C13 C12 H12A 110.1 . .
C13 C12 H12B 110.1 . .
C12 C13 H13A 109.4 . .
C12 C13 H13B 109.4 . .
H13A C13 H13B 108.0 . .
C14 C13 C12 111.3(9) . .
C14 C13 H13A 109.4 . .
C14 C13 H13B 109.4 . .
C13 C14 H14A 109.8 . .
C13 C14 H14B 109.8 . .
C13 C14 C15 109.4(10) . .
H14A C14 H14B 108.2 . .
C15 C14 H14A 109.8 . .
C15 C14 H14B 109.8 . .
C14 C15 Eu2 176.6(9) . 1_455
O11 C15 C14 120.7(12) . .
O11 C15 Eu2 61.9(6) . 1_455
O12 C15 C14 118.1(11) . .
O12 C15 O11 121.2(10) . .
O12 C15 Eu2 59.5(6) . 1_455
C1 O1 Eu1 153.6(7) . .
C1 O1 Eu2 93.5(6) . 2_665
Eu1 O1 Eu2 112.2(3) . 2_665
C1 O2 Eu2 98.1(6) . 2_665
H1WA O1W H1WB 108.7 . .
Eu1 O1W H1WA 110.2 . .
Eu1 O1W H1WB 110.2 . .
C5 O3 Eu1 93.5(7) . 1_455
H2WA O2W H2WB 107.4 . .
Eu1 O2W H2WA 111.4 . .
Eu1 O2W H2WB 111.3 . .
C5 O4 Eu1 96.9(7) . 1_455
H3WA O3W H3WB 109.3 . .
Eu2 O3W H3WA 109.7 . .
Eu2 O3W H3WB 109.7 . .
C6 O5 Eu1 92.3(7) . .
H4WA O4W H4WB 107.0 . .
Eu2 O4W H4WA 111.9 . .
Eu2 O4W H4WB 111.3 . .
C6 O6 Eu1 93.8(8) . .
C10 O7 Eu2 92.8(7) . .
C10 O8 Eu2 93.8(6) . .
C11 O9 Eu1 92.5(6) . 2_664
C11 O9 Eu2 153.9(7) . .
Eu2 O9 Eu1 112.7(3) . 2_664
C11 O10 Eu1 97.8(6) . 2_664
C15 O11 Eu2 91.6(7) . 1_455
C15 O12 Eu2 94.4(7) . 1_455
C5 Eu1 C11 81.9(3) 1_655 2_665
C5 Eu1 H1WA 140.9 1_655 .
C5 Eu1 H1WB 152.5 1_655 .
C6 Eu1 C5 100.3(4) . 1_655
C6 Eu1 C11 176.5(4) . 2_665
C6 Eu1 H1WA 117.8 . .
C6 Eu1 H1WB 101.7 . .
C11 Eu1 H1WA 60.6 2_665 .
C11 Eu1 H1WB 75.4 2_665 .
O1 Eu1 C5 101.2(3) . 1_655
O1 Eu1 C6 88.9(3) . .
O1 Eu1 C11 93.3(3) . 2_665
O1 Eu1 H1WA 72.4 . .
O1 Eu1 H1WB 95.5 . .
O1 Eu1 O3 126.4(3) . 1_655
O1 Eu1 O4 75.4(3) . 1_655
O1 Eu1 O5 80.6(3) . .
O1 Eu1 O6 93.1(3) . .
O1 Eu1 O9 67.5(2) . 2_665
O1 Eu1 O10 118.1(3) . 2_665
O1W Eu1 C5 156.7(3) . 1_655
O1W Eu1 C6 103.0(4) . .
O1W Eu1 C11 74.9(3) . 2_665
O1W Eu1 O1 78.7(3) . .
O1W Eu1 H1WA 16.9 . .
O1W Eu1 H1WB 16.9 . .
O1W Eu1 O3 147.2(4) . 1_655
O1W Eu1 O2W 81.0(3) . .
O1W Eu1 O4 144.8(3) . 1_655
O1W Eu1 O5 76.2(3) . .
O1W Eu1 O6 129.4(3) . .
O1W Eu1 O9 73.7(3) . 2_665
O1W Eu1 O10 78.0(3) . 2_665
H1WA Eu1 H1WB 29.2 . .
O3 Eu1 C5 25.2(3) 1_655 1_655
O3 Eu1 C6 98.5(4) 1_655 .
O3 Eu1 C11 82.2(3) 1_655 2_665
O3 Eu1 H1WA 140.5 1_655 .
O3 Eu1 H1WB 133.5 1_655 .
O3 Eu1 O9 95.5(3) 1_655 2_665
O2W Eu1 C5 105.8(3) . 1_655
O2W Eu1 C6 75.0(4) . .
O2W Eu1 C11 101.8(3) . 2_665
O2W Eu1 O1 150.6(3) . .
O2W Eu1 H1WA 93.2 . .
O2W Eu1 H1WB 64.8 . .
O2W Eu1 O3 81.1(3) . 1_655
O2W Eu1 O4 131.0(3) . 1_655
O2W Eu1 O5 73.9(3) . .
O2W Eu1 O6 83.5(4) . .
O2W Eu1 O9 126.1(3) . 2_665
O2W Eu1 O10 77.7(3) . 2_665
O4 Eu1 C5 25.8(3) 1_655 1_655
O4 Eu1 C6 99.9(4) 1_655 .
O4 Eu1 C11 83.2(3) 1_655 2_665
O4 Eu1 H1WA 128.9 1_655 .
O4 Eu1 H1WB 156.3 1_655 .
O4 Eu1 O3 51.0(3) 1_655 1_655
O4 Eu1 O5 121.7(3) 1_655 .
O4 Eu1 O6 75.8(4) 1_655 .
O4 Eu1 O9 74.6(3) 1_655 2_665
O4 Eu1 O10 93.6(4) 1_655 2_665
O5 Eu1 C5 126.9(3) . 1_655
O5 Eu1 C6 27.0(3) . .
O5 Eu1 C11 151.1(3) . 2_665
O5 Eu1 H1WA 90.9 . .
O5 Eu1 H1WB 77.1 . .
O5 Eu1 O3 124.0(3) . 1_655
O5 Eu1 O9 139.5(3) . 2_665
O5 Eu1 O10 144.1(3) . 2_665
O6 Eu1 C5 73.8(3) . 1_655
O6 Eu1 C6 26.4(3) . .
O6 Eu1 C11 155.7(3) . 2_665
O6 Eu1 H1WA 143.5 . .
O6 Eu1 H1WB 127.2 . .
O6 Eu1 O3 75.1(4) . 1_655
O6 Eu1 O5 53.2(3) . .
O6 Eu1 O9 147.8(3) . 2_665
O6 Eu1 O10 143.7(4) . 2_665
O9 Eu1 C5 84.7(3) 2_665 1_655
O9 Eu1 C6 156.5(3) 2_665 .
O9 Eu1 C11 26.0(2) 2_665 2_665
O9 Eu1 H1WA 56.8 2_665 .
O9 Eu1 H1WB 81.7 2_665 .
O10 Eu1 C5 81.7(4) 2_665 1_655
O10 Eu1 C6 152.2(3) 2_665 .
O10 Eu1 C11 25.1(3) 2_665 2_665
O10 Eu1 H1WA 69.1 2_665 .
O10 Eu1 H1WB 71.1 2_665 .
O10 Eu1 O3 71.5(3) 2_665 1_655
O10 Eu1 O9 51.1(2) 2_665 2_665
C1 Eu2 H3WA 84.4 2_664 .
C1 Eu2 H3WB 57.8 2_664 .
C10 Eu2 C1 175.0(3) . 2_664
C10 Eu2 C15 102.3(3) . 1_655
C10 Eu2 H3WA 91.2 . .
C10 Eu2 H3WB 118.4 . .
C15 Eu2 C1 81.5(3) 1_655 2_664
C15 Eu2 H3WA 161.6 1_655 .
C15 Eu2 H3WB 139.2 1_655 .
O1 Eu2 C1 25.3(2) 2_664 2_664
O1 Eu2 C10 157.3(3) 2_664 .
O1 Eu2 C15 84.1(3) 2_664 1_655
O1 Eu2 H3WA 88.1 2_664 .
O1 Eu2 H3WB 59.2 2_664 .
O2 Eu2 C1 25.3(3) 2_664 2_664
O2 Eu2 C10 151.3(3) 2_664 .
O2 Eu2 C15 81.4(3) 2_664 1_655
O2 Eu2 O1 50.6(2) 2_664 2_664
O2 Eu2 H3WA 80.8 2_664 .
O2 Eu2 H3WB 62.3 2_664 .
O2 Eu2 O11 70.7(3) 2_664 1_655
O3W Eu2 C1 74.5(3) . 2_664
O3W Eu2 C10 101.8(4) . .
O3W Eu2 C15 155.9(3) . 1_655
O3W Eu2 O1 73.3(3) . 2_664
O3W Eu2 O2 77.8(3) . 2_664
O3W Eu2 H3WA 16.8 . .
O3W Eu2 H3WB 16.8 . .
O3W Eu2 O4W 80.8(3) . .
O3W Eu2 O7 128.6(3) . .
O3W Eu2 O8 75.3(3) . .
O3W Eu2 O9 79.3(3) . .
O3W Eu2 O11 146.0(3) . 1_655
O3W Eu2 O12 145.2(3) . 1_655
H3WA Eu2 H3WB 28.9 . .
O4W Eu2 C1 102.1(3) . 2_664
O4W Eu2 C10 73.7(3) . .
O4W Eu2 C15 106.6(3) . 1_655
O4W Eu2 O1 125.7(3) . 2_664
O4W Eu2 O2 78.0(3) . 2_664
O4W Eu2 H3WA 65.1 . .
O4W Eu2 H3WB 84.3 . .
O4W Eu2 O7 82.4(3) . .
O4W Eu2 O8 73.2(3) . .
O4W Eu2 O11 80.5(3) . 1_655
O4W Eu2 O12 131.5(3) . 1_655
O7 Eu2 C1 156.9(3) . 2_664
O7 Eu2 C10 26.8(3) . .
O7 Eu2 C15 75.6(3) . 1_655
O7 Eu2 O1 149.5(3) . 2_664
O7 Eu2 O2 143.9(3) . 2_664
O7 Eu2 H3WA 117.5 . .
O7 Eu2 H3WB 145.2 . .
O7 Eu2 O11 76.4(3) . 1_655
O7 Eu2 O12 75.9(3) . 1_655
O8 Eu2 C1 149.7(3) . 2_664
O8 Eu2 C10 26.8(3) . .
O8 Eu2 C15 128.7(3) . 1_655
O8 Eu2 O1 139.1(3) . 2_664
O8 Eu2 O2 143.0(3) . 2_664
O8 Eu2 H3WA 66.4 . .
O8 Eu2 H3WB 92.0 . .
O8 Eu2 O7 53.3(3) . .
O8 Eu2 O11 125.1(3) . 1_655
O8 Eu2 O12 121.4(3) . 1_655
O9 Eu2 C1 92.7(3) . 2_664
O9 Eu2 C10 89.8(3) . .
O9 Eu2 C15 100.2(3) . 1_655
O9 Eu2 O1 67.6(2) . 2_664
O9 Eu2 O2 117.8(3) . 2_664
O9 Eu2 H3WA 92.1 . .
O9 Eu2 H3WB 82.8 . .
O9 Eu2 O4W 150.9(3) . .
O9 Eu2 O7 93.6(3) . .
O9 Eu2 O8 81.3(3) . .
O9 Eu2 O11 126.7(3) . 1_655
O9 Eu2 O12 74.1(3) . 1_655
O11 Eu2 C1 82.0(3) 1_655 2_664
O11 Eu2 C10 99.9(4) 1_655 .
O11 Eu2 C15 26.5(3) 1_655 1_655
O11 Eu2 O1 95.3(3) 1_655 2_664
O11 Eu2 H3WA 139.2 1_655 .
O11 Eu2 H3WB 132.6 1_655 .
O12 Eu2 C1 84.6(3) 1_655 2_664
O12 Eu2 C10 100.3(4) 1_655 .
O12 Eu2 C15 26.1(3) 1_655 1_655
O12 Eu2 O1 75.9(3) 1_655 2_664
O12 Eu2 O2 95.0(4) 1_655 2_664
O12 Eu2 H3WA 161.9 1_655 .
O12 Eu2 H3WB 134.7 1_655 .
O12 Eu2 O11 52.6(3) 1_655 1_655

loop_
_geom_bond_atom_site_label_1
_geom_bond_atom_site_label_2
_geom_bond_distance
_geom_bond_site_symmetry_2
C1 C2 1.487(14) .
C1 O1 1.260(12) .
C1 O2 1.272(12) .
C1 Eu2 2.946(10) 2_665
C2 H2A 0.9700 .
C2 H2B 0.9700 .
C2 C3 1.549(15) .
C3 H3A 0.9700 .
C3 H3B 0.9700 .
C3 C4 1.539(16) .
C4 H4A 0.9700 .
C4 H4B 0.9700 .
C4 C5 1.480(15) .
C5 O3 1.229(15) .
C5 O4 1.266(14) .
C5 Eu1 2.885(11) 1_455
C6 C7 1.525(17) .
C6 O5 1.288(15) .
C6 O6 1.266(15) .
C6 Eu1 2.837(12) .
C7 H7A 0.9700 .
C7 H7B 0.9700 .
C7 C8 1.53(2) .
C8 H8A 0.9700 .
C8 H8B 0.9700 .
C8 C9 1.47(2) .
C9 H9A 0.9700 .
C9 H9B 0.9700 .
C9 C10 1.487(16) .
C10 O7 1.269(14) .
C10 O8 1.268(16) .
C10 Eu2 2.809(10) .
C11 C12 1.487(14) .
C11 O9 1.287(11) .
C11 O10 1.258(13) .
C11 Eu1 2.935(10) 2_664
C12 H12A 0.9700 .
C12 H12B 0.9700 .
C12 C13 1.531(15) .
C13 H13A 0.9700 .
C13 H13B 0.9700 .
C13 C14 1.531(15) .
C14 H14A 0.9700 .
C14 H14B 0.9700 .
C14 C15 1.531(16) .
C15 O11 1.274(14) .
C15 O12 1.259(15) .
C15 Eu2 2.853(11) 1_455
O1 Eu1 2.392(7) .
O1 Eu2 2.586(8) 2_665
O2 Eu2 2.485(9) 2_665
O1W H1WA 0.8648 .
O1W H1WB 0.8648 .
O1W Eu1 2.371(9) .
O3 Eu1 2.538(9) 1_455
O2W H2WA 0.8893 .
O2W H2WB 0.8884 .
O2W Eu1 2.379(7) .
O4 Eu1 2.444(8) 1_455
O3W H3WA 0.8536 .
O3W H3WB 0.8538 .
O3W Eu2 2.380(9) .
O5 Eu1 2.477(8) .
O4W H4WA 0.8960 .
O4W H4WB 0.8949 .
O4W Eu2 2.389(7) .
O6 Eu1 2.457(9) .
O7 Eu2 2.446(8) .
O8 Eu2 2.424(8) .
O9 Eu1 2.583(8) 2_664
O9 Eu2 2.382(7) .
O10 Eu1 2.487(9) 2_664
O11 Eu2 2.517(8) 1_455
O12 Eu2 2.464(8) 1_455
Eu1 H1WA 2.7910 .
Eu1 H1WB 2.7909 .
Eu2 H3WA 2.7863 .
Eu2 H3WB 2.7863 .

loop_
_geom_torsion_atom_site_label_1
_geom_torsion_atom_site_label_2
_geom_torsion_atom_site_label_3
_geom_torsion_atom_site_label_4
_geom_torsion
_geom_torsion_site_symmetry_1
_geom_torsion_site_symmetry_4
C1 C2 C3 C4 -169.2(10) . .
C2 C1 O1 Eu1 18(2) . .
C2 C1 O1 Eu2 -174.3(8) . 2_665
C2 C1 O2 Eu2 174.2(8) . 2_665
C2 C3 C4 C5 -176.2(10) . .
C3 C4 C5 O3 -96.2(15) . .
C3 C4 C5 O4 80.6(15) . .
C4 C5 O3 Eu1 176.8(10) . 1_455
C4 C5 O4 Eu1 -176.8(10) . 1_455
C6 C7 C8 C9 -173.4(13) . .
C7 C6 O5 Eu1 162.6(12) . .
C7 C6 O6 Eu1 -162.6(12) . .
C7 C8 C9 C10 73.8(19) . .
C8 C9 C10 O7 15(2) . .
C8 C9 C10 O8 -170.0(14) . .
C8 C9 C10 Eu2 111(4) . .
C9 C10 O7 Eu2 164.5(12) . .
C9 C10 O8 Eu2 -164.5(11) . .
C11 C12 C13 C14 172.9(11) . .
C12 C11 O9 Eu1 173.4(9) . 2_664
C12 C11 O9 Eu2 -22(2) . .
C12 C11 O10 Eu1 -173.1(9) . 2_664
C12 C13 C14 C15 179.3(12) . .
C13 C14 C15 O11 93.8(15) . .
C13 C14 C15 O12 -87.9(15) . .
C14 C15 O11 Eu2 -177.3(9) . 1_455
C14 C15 O12 Eu2 177.2(8) . 1_455
O1 C1 C2 C3 85.4(12) . .
O1 C1 O2 Eu2 -2.0(11) . 2_665
O2 C1 C2 C3 -90.7(13) . .
O2 C1 O1 Eu1 -165.8(11) . .
O2 C1 O1 Eu2 1.9(10) . 2_665
O3 C5 O4 Eu1 0.1(14) . 1_455
O4 C5 O3 Eu1 -0.1(14) . 1_455
O5 C6 C7 C8 -82.4(16) . .
O5 C6 O6 Eu1 9.9(14) . .
O6 C6 C7 C8 90.0(18) . .
O6 C6 O5 Eu1 -9.8(13) . .
O7 C10 O8 Eu2 10.5(12) . .
O8 C10 O7 Eu2 -10.4(12) . .
O9 C11 C12 C13 -86.6(13) . .
O9 C11 O10 Eu1 2.3(11) . 2_664
O10 C11 C12 C13 88.8(14) . .
O10 C11 O9 Eu1 -2.2(11) . 2_664
O10 C11 O9 Eu2 162.9(11) . .
O11 C15 O12 Eu2 -4.5(12) . 1_455
O12 C15 O11 Eu2 4.4(12) . 1_455
Eu1 C6 C7 C8 8(5) . .
Eu1 C11 O9 Eu2 165.1(16) 2_664 .
Eu2 C1 O1 Eu1 -167.7(16) 2_665 .

loop_
_smtbx_masks_void_nr
_smtbx_masks_void_average_x
_smtbx_masks_void_average_y
_smtbx_masks_void_average_z
_smtbx_masks_void_volume
_smtbx_masks_void_count_electrons
_smtbx_masks_void_content
1 -0.412 0.250 0.000 363.2 360.6 '1 DMF'
2 -0.578 0.750 0.500 363.2 359.7 '1 DMF'
